data_2210383
loop_
_publ_author_name
'Odaba\,so\(glu, Mustafa'
'B\"uy\"ukg\"ung\"or, Orhan'

_publ_section_title
;
 3-(4-Acetylanilino)isobenzofuran-1(3<i>H</i>)-one
;
_journal_coeditor_code SJ2102
_journal_issue 9
_journal_name_full 'Acta Crystallographica Section E'
_journal_page_first o4145
_journal_page_last o4147
_journal_paper_doi 10.1107/S1600536806032570
_journal_volume 62
_journal_year 2006
_chemical_formula_iupac 'C16 H13 N O3'
_chemical_formula_moiety 'C16 H13 N O3'
_chemical_formula_sum 'C16 H13 N O3'
_chemical_formula_weight 267.27
_chemical_name_common 3-(4-acetylanilino)phthalide
_chemical_name_systematic
;
3-(4-acetylanilino)isobenzofuran-1(3H)-one
;
_space_group_IT_number 4
_symmetry_cell_setting monoclinic
_symmetry_space_group_name_Hall 'P 2yb'
_symmetry_space_group_name_H-M 'P 1 21 1'
_atom_sites_solution_hydrogens geom
_atom_sites_solution_primary direct
_atom_sites_solution_secondary difmap
_audit_creation_method SHELXL-97
_cell_angle_alpha 90.00
_cell_angle_beta 94.002(9)
_cell_angle_gamma 90.00
_cell_formula_units_Z 2
_cell_length_a 4.0243(5)
_cell_length_b 14.3117(12)
_cell_length_c 11.1107(12)
_cell_measurement_reflns_used 7243
_cell_measurement_temperature 296
_cell_measurement_theta_max 28.04
_cell_measurement_theta_min 2.32
_cell_volume 638.36(12)
_computing_cell_refinement X-AREA
_computing_data_collection 'X-AREA (Stoe & Cie, 2002)'
_computing_data_reduction 'X-RED32 (Stoe & Cie, 2002)'
_computing_molecular_graphics 'ORTEP-3 for Windows (Farrugia, 1997)'
_computing_publication_material 'WinGX (Farrugia, 1999)'
_computing_structure_refinement 'SHELXL97 (Sheldrick, 1997)'
_computing_structure_solution 'SHELXS97 (Sheldrick, 1990)'
_diffrn_ambient_temperature 296
_diffrn_detector_area_resol_mean 6.67
_diffrn_measured_fraction_theta_full 0.999
_diffrn_measured_fraction_theta_max 0.999
_diffrn_measurement_device_type 'Stoe IPDS-2'
_diffrn_measurement_method \w
_diffrn_radiation_monochromator 'plane graphite'
_diffrn_radiation_type MoK\a
_diffrn_radiation_wavelength 0.71073
_diffrn_reflns_av_R_equivalents 0.0511
_diffrn_reflns_av_sigmaI/netI 0.0285
_diffrn_reflns_limit_h_max 4
_diffrn_reflns_limit_h_min -4
_diffrn_reflns_limit_k_max 17
_diffrn_reflns_limit_k_min -17
_diffrn_reflns_limit_l_max 13
_diffrn_reflns_limit_l_min -13
_diffrn_reflns_number 7243
_diffrn_reflns_theta_full 25.99
_diffrn_reflns_theta_max 25.99
_diffrn_reflns_theta_min 2.32
_diffrn_standards_decay_% <2
_diffrn_standards_number 0
_exptl_absorpt_coefficient_mu 0.097
_exptl_absorpt_correction_type none
_exptl_crystal_colour colorless
_exptl_crystal_density_diffrn 1.391
_exptl_crystal_density_method 'not measured'
_exptl_crystal_description prism
_exptl_crystal_F_000 280
_exptl_crystal_size_max 0.230
_exptl_crystal_size_mid 0.193
_exptl_crystal_size_min 0.140
_refine_diff_density_max 0.110
_refine_diff_density_min -0.121
_refine_ls_extinction_coef 0.040(6)
_refine_ls_extinction_expression Fc^*^=kFc[1+0.001xFc^2^\l^3^/sin(2\q)]^-1/4^
_refine_ls_extinction_method SHELXL97
_refine_ls_goodness_of_fit_ref 1.039
_refine_ls_hydrogen_treatment mixed
_refine_ls_matrix_type full
_refine_ls_number_parameters 187
_refine_ls_number_reflns 1300
_refine_ls_number_restraints 1
_refine_ls_restrained_S_all 1.038
_refine_ls_R_factor_all 0.0372
_refine_ls_R_factor_gt 0.0293
_refine_ls_shift/su_max 0.000
_refine_ls_shift/su_mean 0.000
_refine_ls_structure_factor_coef Fsqd
_refine_ls_weighting_details 'calc w=1/[\s^2^(Fo^2^)+(0.0394P)^2^+0.0165P] where P=(Fo^2^+2Fc^2^)/3'
_refine_ls_weighting_scheme calc
_refine_ls_wR_factor_gt 0.0678
_refine_ls_wR_factor_ref 0.0713
_reflns_number_gt 1116
_reflns_number_total 1300
_reflns_threshold_expression I>2\s(I)
_cod_data_source_file sj2102.cif
_cod_data_source_block I
_cod_original_sg_symbol_H-M 'P 21'
_cod_database_code 2210383
_cod_database_fobs_code 2210383

loop_
_symmetry_equiv_pos_as_xyz
'x, y, z'
'-x, y+1/2, -z'

loop_
_atom_site_type_symbol
_atom_site_label
_atom_site_fract_x
_atom_site_fract_y
_atom_site_fract_z
_atom_site_U_iso_or_equiv
_atom_site_adp_type
_atom_site_calc_flag
_atom_site_refinement_flags
_atom_site_occupancy
C C1 0.0661(6) 0.54006(19) 0.4995(2) 0.0516(5) Uani d . 1
C C2 0.1653(6) 0.62294(16) 0.4347(2) 0.0457(5) Uani d . 1
C C3 0.1251(7) 0.71654(18) 0.4620(2) 0.0582(7) Uani d . 1
H H3 0.0300 0.7349 0.5322 0.070 Uiso calc R 1
C C4 0.2309(8) 0.78139(17) 0.3816(3) 0.0643(7) Uani d . 1
H H4 0.2070 0.8448 0.3972 0.077 Uiso calc R 1
C C5 0.3722(8) 0.7531(2) 0.2781(3) 0.0646(8) Uani d . 1
H H5 0.4418 0.7983 0.2251 0.078 Uiso calc R 1
C C6 0.4137(7) 0.65984(16) 0.2504(2) 0.0522(6) Uani d . 1
H H6 0.5097 0.6415 0.1804 0.063 Uiso calc R 1
C C7 0.3061(6) 0.59522(15) 0.33125(19) 0.0435(5) Uani d . 1
C C8 0.3188(6) 0.49058(15) 0.3279(2) 0.0440(5) Uani d . 1
H H8 0.5514 0.4699 0.3364 0.053 Uiso calc R 1
C C9 0.2094(6) 0.35914(14) 0.1890(2) 0.0413(5) Uani d . 1
C C10 0.0823(6) 0.32922(16) 0.07531(19) 0.0468(5) Uani d . 1
H H10 -0.0321 0.3710 0.0234 0.056 Uiso calc R 1
C C11 0.1254(6) 0.23883(16) 0.0400(2) 0.0478(6) Uani d . 1
H H11 0.0389 0.2198 -0.0359 0.057 Uiso calc R 1
C C12 0.2967(6) 0.17436(15) 0.1155(2) 0.0426(5) Uani d . 1
C C13 0.4193(6) 0.20426(16) 0.2279(2) 0.0461(5) Uani d . 1
H H13 0.5330 0.1622 0.2796 0.055 Uiso calc R 1
C C14 0.3771(6) 0.29514(15) 0.2653(2) 0.0468(6) Uani d . 1
H H14 0.4610 0.3136 0.3418 0.056 Uiso calc R 1
C C15 0.3333(6) 0.07722(15) 0.0731(2) 0.0485(6) Uani d . 1
C C16 0.5116(8) 0.00744(17) 0.1540(3) 0.0596(7) Uani d . 1
H H16A 0.5506 -0.0484 0.1092 0.071 Uiso calc R 1
H H16B 0.3780 -0.0072 0.2197 0.071 Uiso calc R 1
H H16C 0.7207 0.0331 0.1851 0.071 Uiso calc R 1
N N1 0.1603(5) 0.45111(13) 0.22315(17) 0.0475(5) Uani d . 1
O O1 -0.0702(6) 0.53323(16) 0.59211(16) 0.0756(6) Uani d . 1
O O2 0.1488(4) 0.46302(11) 0.43641(15) 0.0518(4) Uani d . 1
O O3 0.2175(6) 0.05329(13) -0.02658(16) 0.0686(5) Uani d . 1
H H1 0.050(9) 0.486(2) 0.170(3) 0.076(10) Uiso d . 1

loop_
_atom_site_aniso_label
_atom_site_aniso_U_11
_atom_site_aniso_U_22
_atom_site_aniso_U_33
_atom_site_aniso_U_12
_atom_site_aniso_U_13
_atom_site_aniso_U_23
C1 0.0551(14) 0.0572(13) 0.0422(12) -0.0021(13) 0.0010(10) -0.0032(12)
C2 0.0470(13) 0.0465(11) 0.0430(13) -0.0010(10) -0.0017(11) -0.0052(10)
C3 0.0625(16) 0.0551(14) 0.0560(14) 0.0071(12) -0.0024(12) -0.0156(12)
C4 0.081(2) 0.0378(13) 0.0722(18) 0.0018(12) -0.0087(15) -0.0109(12)
C5 0.080(2) 0.0466(14) 0.0665(17) -0.0073(13) -0.0028(15) 0.0073(13)
C6 0.0604(16) 0.0487(13) 0.0475(13) -0.0029(11) 0.0047(12) -0.0006(10)
C7 0.0451(14) 0.0413(11) 0.0437(12) 0.0020(9) -0.0006(10) -0.0025(10)
C8 0.0483(14) 0.0425(12) 0.0411(12) -0.0005(9) 0.0016(10) -0.0017(9)
C9 0.0476(12) 0.0371(11) 0.0391(11) -0.0018(9) 0.0030(9) 0.0006(8)
C10 0.0564(14) 0.0446(12) 0.0383(11) 0.0014(10) -0.0038(10) 0.0031(9)
C11 0.0566(14) 0.0466(13) 0.0393(11) -0.0065(10) -0.0034(10) -0.0036(10)
C12 0.0464(13) 0.0409(12) 0.0408(12) -0.0046(9) 0.0054(10) -0.0024(9)
C13 0.0549(14) 0.0404(11) 0.0424(12) 0.0010(10) -0.0001(11) 0.0024(10)
C14 0.0576(15) 0.0436(12) 0.0382(11) -0.0001(10) -0.0032(10) -0.0018(9)
C15 0.0584(15) 0.0419(12) 0.0459(12) -0.0096(10) 0.0087(11) -0.0031(10)
C16 0.0733(18) 0.0431(12) 0.0628(15) 0.0061(11) 0.0086(14) -0.0036(11)
N1 0.0586(12) 0.0386(10) 0.0439(11) 0.0036(9) -0.0056(9) -0.0031(8)
O1 0.0955(15) 0.0832(14) 0.0504(10) -0.0078(13) 0.0225(10) -0.0032(11)
O2 0.0644(10) 0.0469(9) 0.0440(9) -0.0037(8) 0.0026(8) 0.0010(7)
O3 0.1013(15) 0.0505(10) 0.0525(10) -0.0134(10) -0.0052(9) -0.0096(9)

loop_
_atom_type_symbol
_atom_type_description
_atom_type_scat_dispersion_real
_atom_type_scat_dispersion_imag
_atom_type_scat_source
C C 0.0033 0.0000 'International Tables Vol C Tables 4.2.6.8 and 6.1.1.4'
H H 0.0000 0.0000 'International Tables Vol C Tables 4.2.6.8 and 6.1.1.4'
N N 0.0061 0.0000 'International Tables Vol C Tables 4.2.6.8 and 6.1.1.4'
O O 0.0106 0.0000 'International Tables Vol C Tables 4.2.6.8 and 6.1.1.4'

loop_
_geom_angle_atom_site_label_1
_geom_angle_atom_site_label_2
_geom_angle_atom_site_label_3
_geom_angle
_geom_angle_publ_flag
O1 C1 O2 121.2(3) y
O1 C1 C2 130.2(2) y
O2 C1 C2 108.63(18) ?
C7 C2 C3 121.6(2) ?
C7 C2 C1 108.7(2) ?
C3 C2 C1 129.7(2) ?
C4 C3 C2 117.6(2) ?
C4 C3 H3 121.2 ?
C2 C3 H3 121.2 ?
C3 C4 C5 120.5(2) ?
C3 C4 H4 119.7 ?
C5 C4 H4 119.7 ?
C4 C5 C6 122.2(3) ?
C4 C5 H5 118.9 ?
C6 C5 H5 118.9 ?
C7 C6 C5 117.0(2) ?
C7 C6 H6 121.5 ?
C5 C6 H6 121.5 ?
C2 C7 C6 121.1(2) ?
C2 C7 C8 109.0(2) ?
C6 C7 C8 129.9(2) ?
N1 C8 O2 110.99(18) y
N1 C8 C7 114.1(2) ?
O2 C8 C7 103.16(18) ?
N1 C8 H8 109.5 ?
O2 C8 H8 109.5 ?
C7 C8 H8 109.5 ?
N1 C9 C14 122.06(19) ?
N1 C9 C10 119.2(2) ?
C14 C9 C10 118.76(19) ?
C11 C10 C9 120.3(2) ?
C11 C10 H10 119.9 ?
C9 C10 H10 119.9 ?
C10 C11 C12 121.4(2) ?
C10 C11 H11 119.3 ?
C12 C11 H11 119.3 ?
C13 C12 C11 118.01(19) ?
C13 C12 C15 122.9(2) ?
C11 C12 C15 119.0(2) ?
C12 C13 C14 121.5(2) ?
C12 C13 H13 119.3 ?
C14 C13 H13 119.3 ?
C13 C14 C9 120.1(2) ?
C13 C14 H14 119.9 ?
C9 C14 H14 119.9 ?
O3 C15 C12 120.9(2) ?
O3 C15 C16 119.7(2) ?
C12 C15 C16 119.4(2) ?
C15 C16 H16A 109.5 ?
C15 C16 H16B 109.5 ?
H16A C16 H16B 109.5 ?
C15 C16 H16C 109.5 ?
H16A C16 H16C 109.5 ?
H16B C16 H16C 109.5 ?
C9 N1 C8 122.82(19) ?
C9 N1 H1 116(2) ?
C8 N1 H1 121(2) ?
C1 O2 C8 110.32(17) ?

loop_
_geom_bond_atom_site_label_1
_geom_bond_atom_site_label_2
_geom_bond_distance
_geom_bond_publ_flag
C1 O1 1.203(3) y
C1 O2 1.360(3) y
C1 C2 1.458(4) ?
C2 C7 1.375(3) y
C2 C3 1.386(3) ?
C3 C4 1.376(4) ?
C3 H3 0.9300 ?
C4 C5 1.379(4) ?
C4 H4 0.9300 ?
C5 C6 1.383(4) ?
C5 H5 0.9300 ?
C6 C7 1.380(3) ?
C6 H6 0.9300 ?
C7 C8 1.499(3) ?
C8 N1 1.406(3) ?
C8 O2 1.481(3) ?
C8 H8 0.9800 ?
C9 N1 1.388(3) y
C9 C14 1.390(3) ?
C9 C10 1.397(3) ?
C10 C11 1.366(3) ?
C10 H10 0.9300 ?
C11 C12 1.396(3) ?
C11 H11 0.9300 ?
C12 C13 1.378(3) ?
C12 C15 1.479(3) y
C13 C14 1.380(3) ?
C13 H13 0.9300 ?
C14 H14 0.9300 ?
C15 O3 1.220(3) y
C15 C16 1.493(4) ?
C16 H16A 0.9600 ?
C16 H16B 0.9600 ?
C16 H16C 0.9600 ?
N1 H1 0.87(3) ?

loop_
_geom_hbond_atom_site_label_D
_geom_hbond_atom_site_label_H
_geom_hbond_atom_site_label_A
_geom_hbond_site_symmetry_A
_geom_hbond_distance_DH
_geom_hbond_distance_HA
_geom_hbond_distance_DA
_geom_hbond_angle_DHA
N1 H1 O3 2_555 0.87(3) 2.09(3) 2.959(3) 172(3)
C6 H6 O3 2_655 0.93 2.45 3.351(3) 164
C8 H8 O2 1_655 0.98 2.58 3.493(3) 155
C16 H16B O1 2_546 0.96 2.57 3.457(4) 154
C8 H8 Cg1 1_655 0.98 2.868 3.671(3) 139.74

loop_
_geom_torsion_atom_site_label_1
_geom_torsion_atom_site_label_2
_geom_torsion_atom_site_label_3
_geom_torsion_atom_site_label_4
_geom_torsion
_geom_torsion_publ_flag
O1 C1 C2 C7 -178.5(3) ?
O2 C1 C2 C7 0.5(3) ?
O1 C1 C2 C3 -0.9(4) ?
O2 C1 C2 C3 178.2(2) ?
C7 C2 C3 C4 0.1(4) ?
C1 C2 C3 C4 -177.3(3) ?
C2 C3 C4 C5 -0.1(4) ?
C3 C4 C5 C6 0.0(5) ?
C4 C5 C6 C7 0.2(4) ?
C3 C2 C7 C6 0.1(4) ?
C1 C2 C7 C6 178.0(2) ?
C3 C2 C7 C8 179.4(2) ?
C1 C2 C7 C8 -2.8(3) ?
C5 C6 C7 C2 -0.2(4) ?
C5 C6 C7 C8 -179.3(3) ?
C2 C7 C8 N1 124.2(2) ?
C6 C7 C8 N1 -56.6(4) ?
C2 C7 C8 O2 3.7(2) ?
C6 C7 C8 O2 -177.1(2) ?
N1 C9 C10 C11 -179.5(2) ?
C14 C9 C10 C11 -0.5(3) ?
C9 C10 C11 C12 -0.2(4) ?
C10 C11 C12 C13 0.6(3) ?
C10 C11 C12 C15 179.5(3) ?
C11 C12 C13 C14 -0.3(3) ?
C15 C12 C13 C14 -179.1(2) ?
C12 C13 C14 C9 -0.4(4) ?
N1 C9 C14 C13 179.8(2) ?
C10 C9 C14 C13 0.8(3) ?
C13 C12 C15 O3 179.1(2) ?
C11 C12 C15 O3 0.3(3) y
C13 C12 C15 C16 -0.3(4) y
C11 C12 C15 C16 -179.1(2) ?
C14 C9 N1 C8 10.4(3) ?
C10 C9 N1 C8 -170.6(2) ?
O2 C8 N1 C9 -79.6(3) ?
C7 C8 N1 C9 164.4(2) ?
O1 C1 O2 C8 -178.9(2) ?
C2 C1 O2 C8 2.0(2) ?
N1 C8 O2 C1 -126.0(2) ?
C7 C8 O2 C1 -3.5(2) ?

loop_
_cod_related_entry_id
_cod_related_entry_database
_cod_related_entry_code
1 ChemSpider 615582
